data_2208132
loop_
_publ_author_name
'Zhi-Feng Li'
'Chun-Xiang Wang'
'Yong Li'
'Ding-Jian Cai'
'You-Jun Xiao'

_publ_section_title
;
 Poly[di-\m~4~-1,4-benzenedicarboxylato-\m~6~-succinato-dineodymium(III)]
;
_journal_coeditor_code NG6269
_journal_issue 2
_journal_name_full 'Acta Crystallographica Section E'
_journal_page_first m251
_journal_page_last m252
_journal_paper_doi 10.1107/S1600536806000183
_journal_volume 62
_journal_year 2006
_chemical_formula_iupac '[Nd2 (C4 H4 O4) (C8 H4 O4)2]'
_chemical_formula_moiety 'C20 H12 Nd2 O12'
_chemical_formula_sum 'C20 H12 Nd2 O12'
_chemical_formula_weight 732.78
_chemical_name_systematic
;
Poly[di-\m~4~-1,4-benzenedicarboxylato-\m~6~-succinato-dineodymium(III)]
;
_space_group_IT_number 61
_symmetry_cell_setting orthorhombic
_symmetry_space_group_name_Hall '-P 2ac 2ab'
_symmetry_space_group_name_H-M 'P b c a'
_atom_sites_solution_hydrogens geom
_atom_sites_solution_primary direct
_atom_sites_solution_secondary difmap
_audit_creation_method SHELXL97
_cell_angle_alpha 90.00
_cell_angle_beta 90.00
_cell_angle_gamma 90.00
_cell_formula_units_Z 4
_cell_length_a 14.0586(3)
_cell_length_b 6.94450(10)
_cell_length_c 21.9664(5)
_cell_measurement_reflns_used 512
_cell_measurement_temperature 292(2)
_cell_measurement_theta_max 26.7
_cell_measurement_theta_min 3.3
_cell_volume 2144.58(7)
_computing_cell_refinement 'SAINT (Bruker, 2004)'
_computing_data_collection 'SMART (Bruker, 2004)'
_computing_data_reduction SAINT
_computing_molecular_graphics 'SHELXTL (Bruker, 2004)'
_computing_publication_material SHELXTL
_computing_structure_refinement 'SHELXL97 (Sheldrick, 1997)'
_computing_structure_solution 'SHELXS97 (Sheldrick, 1997)'
_diffrn_ambient_temperature 292(2)
_diffrn_measured_fraction_theta_full 0.997
_diffrn_measured_fraction_theta_max 0.997
_diffrn_measurement_device_type 'Bruker SMART APEXII CCD area-detector'
_diffrn_measurement_method '\f and \w'
_diffrn_radiation_monochromator graphite
_diffrn_radiation_source 'fine-focus sealed tube'
_diffrn_radiation_type MoK\a
_diffrn_radiation_wavelength 0.71073
_diffrn_reflns_av_R_equivalents 0.0164
_diffrn_reflns_av_sigmaI/netI 0.0124
_diffrn_reflns_limit_h_max 17
_diffrn_reflns_limit_h_min -18
_diffrn_reflns_limit_k_max 9
_diffrn_reflns_limit_k_min -9
_diffrn_reflns_limit_l_max 28
_diffrn_reflns_limit_l_min -25
_diffrn_reflns_number 12052
_diffrn_reflns_theta_full 27.99
_diffrn_reflns_theta_max 27.99
_diffrn_reflns_theta_min 1.85
_diffrn_standards_decay_% 0
_diffrn_standards_interval_count 0
_diffrn_standards_interval_time 0
_diffrn_standards_number 0
_exptl_absorpt_coefficient_mu 4.855
_exptl_absorpt_correction_T_max 0.422
_exptl_absorpt_correction_T_min 0.385
_exptl_absorpt_correction_type multi-scan
_exptl_absorpt_process_details '(SADABS; Sheldrick, 1996)'
_exptl_crystal_colour red
_exptl_crystal_density_diffrn 2.270
_exptl_crystal_density_method 'not measured'
_exptl_crystal_description column
_exptl_crystal_F_000 1392
_exptl_crystal_size_max 0.20
_exptl_crystal_size_mid 0.20
_exptl_crystal_size_min 0.18
_refine_diff_density_max 0.976
_refine_diff_density_min -0.786
_refine_ls_extinction_coef 0.0076(3)
_refine_ls_extinction_expression Fc^*^=kFc[1+0.001xFc^2^\l^3^/sin(2\q)]^-1/4^
_refine_ls_extinction_method 'SHELXL97 (Sheldrick, 1997)'
_refine_ls_goodness_of_fit_ref 1.015
_refine_ls_hydrogen_treatment constr
_refine_ls_matrix_type full
_refine_ls_number_parameters 155
_refine_ls_number_reflns 2579
_refine_ls_number_restraints 0
_refine_ls_restrained_S_all 1.015
_refine_ls_R_factor_all 0.0251
_refine_ls_R_factor_gt 0.0239
_refine_ls_shift/su_max 0.006
_refine_ls_shift/su_mean 0.000
_refine_ls_structure_factor_coef Fsqd
_refine_ls_weighting_details 'calc w = 1/[\s^2^(Fo^2^)+(0.0672P)^2^+1.0685P] where P=(Fo^2^+2Fc^2^)/3'
_refine_ls_weighting_scheme calc
_refine_ls_wR_factor_gt 0.0802
_refine_ls_wR_factor_ref 0.0813
_reflns_number_gt 2433
_reflns_number_total 2579
_reflns_threshold_expression I>2\s(I)
_cod_data_source_file ng6269.cif
_cod_data_source_block I
_cod_original_sg_symbol_H-M Pbca
_cod_database_code 2208132
_cod_database_fobs_code 2208132

loop_
_symmetry_equiv_pos_as_xyz
'x, y, z'
'-x+1/2, -y, z+1/2'
'-x, y+1/2, -z+1/2'
'x+1/2, -y+1/2, -z'
'-x, -y, -z'
'x-1/2, y, -z-1/2'
'x, -y-1/2, z-1/2'
'-x-1/2, y-1/2, z'

loop_
_atom_site_label
_atom_site_fract_x
_atom_site_fract_y
_atom_site_fract_z
_atom_site_U_iso_or_equiv
_atom_site_adp_type
_atom_site_calc_flag
_atom_site_refinement_flags
_atom_site_occupancy
_atom_site_type_symbol
Nd 0.832364(10) 0.52097(3) 0.554568(7) 0.01330(11) Uani d . 1 Nd
O1 0.8628(2) 0.5419(4) 0.44793(8) 0.0239(5) Uani d . 1 O
O2 1.00582(13) 0.4201(4) 0.43186(9) 0.0237(4) Uani d . 1 O
C1 0.92379(18) 0.4663(4) 0.41427(11) 0.0168(5) Uani d . 1 C
C2 0.89783(18) 0.4245(4) 0.34924(11) 0.0193(5) Uani d . 1 C
C3 0.96276(19) 0.3361(5) 0.31054(12) 0.0295(6) Uani d . 1 C
H3A 1.0228 0.3031 0.3249 0.035 Uiso calc R 1 H
C4 0.9384(2) 0.2967(5) 0.25023(12) 0.0309(7) Uani d . 1 C
H4A 0.9818 0.2372 0.2244 0.037 Uiso calc R 1 H
C5 0.84875(19) 0.3470(4) 0.22905(12) 0.0237(5) Uani d . 1 C
C6 0.8221(2) 0.2968(5) 0.16437(12) 0.0264(6) Uani d . 1 C
C7 0.7835(2) 0.4350(5) 0.26754(12) 0.0302(6) Uani d . 1 C
H7A 0.7234 0.4679 0.2532 0.036 Uiso calc R 1 H
C8 0.8084(3) 0.4739(5) 0.32764(16) 0.0278(7) Uani d . 1 C
H8A 0.7648 0.5333 0.3534 0.033 Uiso calc R 1 H
O3 0.87942(16) 0.1950(3) 0.13464(9) 0.0366(5) Uani d . 1 O
O4 0.74357(14) 0.3570(3) 0.14413(8) 0.0339(5) Uani d . 1 O
O5 0.67319(11) 0.6781(3) 0.51702(9) 0.0214(4) Uani d . 1 O
O6 0.66501(12) 0.3775(4) 0.54481(11) 0.0246(5) Uani d . 1 O
C9 0.6243(2) 0.5333(4) 0.53060(14) 0.0230(6) Uani d . 1 C
C10 0.5164(2) 0.5432(4) 0.53042(16) 0.0285(6) Uani d . 1 C
H10B 0.4953 0.6757 0.5340 0.034 Uiso calc R 1 H
H10A 0.4905 0.4702 0.5642 0.034 Uiso calc R 1 H

loop_
_atom_site_aniso_label
_atom_site_aniso_U_11
_atom_site_aniso_U_22
_atom_site_aniso_U_33
_atom_site_aniso_U_12
_atom_site_aniso_U_13
_atom_site_aniso_U_23
Nd 0.01313(14) 0.01557(14) 0.01118(14) -0.00078(4) -0.00008(4) 0.00130(4)
O1 0.0265(13) 0.0316(13) 0.0135(11) 0.0025(10) 0.0016(7) -0.0014(7)
O2 0.0196(9) 0.0345(12) 0.0170(8) -0.0025(8) -0.0049(7) -0.0001(9)
C1 0.0182(12) 0.0192(12) 0.0131(12) -0.0035(8) -0.0005(9) 0.0020(9)
C2 0.0195(12) 0.0247(12) 0.0138(11) 0.0001(10) -0.0038(9) -0.0009(10)
C3 0.0249(12) 0.0441(18) 0.0196(12) 0.0084(12) -0.0049(10) -0.0093(12)
C4 0.0310(13) 0.0418(19) 0.0199(13) 0.0065(13) -0.0023(10) -0.0109(12)
C5 0.0332(13) 0.0237(14) 0.0143(12) -0.0001(11) -0.0069(10) -0.0040(11)
C6 0.0390(15) 0.0236(15) 0.0165(13) -0.0046(11) -0.0083(10) -0.0023(11)
C7 0.0284(14) 0.0395(15) 0.0226(14) 0.0101(13) -0.0110(11) -0.0026(12)
C8 0.0253(15) 0.0367(18) 0.0213(16) 0.0076(12) -0.0042(14) -0.0063(12)
O3 0.0516(13) 0.0363(12) 0.0220(10) 0.0050(11) -0.0085(9) -0.0129(9)
O4 0.0385(11) 0.0455(13) 0.0177(9) -0.0027(10) -0.0113(8) 0.0047(9)
O5 0.0197(9) 0.0186(10) 0.0260(10) -0.0008(6) -0.0024(7) 0.0021(8)
O6 0.0180(10) 0.0162(11) 0.0397(12) -0.0001(7) -0.0077(7) 0.0024(10)
C9 0.0232(15) 0.0191(13) 0.0269(15) -0.0004(10) -0.0082(12) -0.0003(10)
C10 0.0236(15) 0.0267(15) 0.0350(18) 0.0046(11) -0.0041(13) -0.0044(13)

loop_
_atom_type_symbol
_atom_type_description
_atom_type_scat_dispersion_real
_atom_type_scat_dispersion_imag
_atom_type_scat_source
C C 0.0033 0.0016 'International Tables Vol C Tables 4.2.6.8 and 6.1.1.4'
H H 0.0000 0.0000 'International Tables Vol C Tables 4.2.6.8 and 6.1.1.4'
O O 0.0106 0.0060 'International Tables Vol C Tables 4.2.6.8 and 6.1.1.4'
Nd Nd -0.1943 3.0179 'International Tables Vol C Tables 4.2.6.8 and 6.1.1.4'

loop_
_geom_angle_atom_site_label_1
_geom_angle_atom_site_label_2
_geom_angle_atom_site_label_3
_geom_angle_site_symmetry_1
_geom_angle_site_symmetry_3
_geom_angle
O2 Nd O1 5_766 . 86.54(9)
O2 Nd O4 5_766 2_665 105.56(7)
O1 Nd O4 . 2_665 149.95(8)
O2 Nd O3 5_766 7_566 75.37(8)
O1 Nd O3 . 7_566 134.99(8)
O4 Nd O3 2_665 7_566 75.06(8)
O2 Nd O6 5_766 8_765 79.72(7)
O1 Nd O6 . 8_765 81.49(8)
O4 Nd O6 2_665 8_765 74.03(8)
O3 Nd O6 7_566 8_765 132.87(8)
O2 Nd O5 5_766 8_755 103.77(7)
O1 Nd O5 . 8_755 75.04(8)
O4 Nd O5 2_665 8_755 126.12(7)
O3 Nd O5 7_566 8_755 70.05(7)
O6 Nd O5 8_765 8_755 155.93(7)
O2 Nd O6 5_766 . 167.08(9)
O1 Nd O6 . . 96.10(9)
O4 Nd O6 2_665 . 78.28(8)
O3 Nd O6 7_566 . 94.09(8)
O6 Nd O6 8_765 . 113.17(7)
O5 Nd O6 8_755 . 65.00(7)
O2 Nd O5 5_766 . 143.13(7)
O1 Nd O5 . . 79.57(8)
O4 Nd O5 2_665 . 74.37(7)
O3 Nd O5 7_566 . 136.41(7)
O6 Nd O5 8_765 . 64.61(6)
O5 Nd O5 8_755 . 105.28(6)
O6 Nd O5 . . 49.63(8)
O2 Nd C9 5_766 . 167.92(8)
O1 Nd C9 . . 90.06(9)
O4 Nd C9 2_665 . 72.33(8)
O3 Nd C9 7_566 . 114.72(8)
O6 Nd C9 8_765 . 88.32(6)
O5 Nd C9 8_755 . 86.49(6)
O6 Nd C9 . . 24.99(8)
O5 Nd C9 . . 24.89(7)
C1 O1 Nd . . 132.80(19)
C1 O2 Nd . 5_766 152.78(19)
O1 C1 O2 . . 123.7(2)
O1 C1 C2 . . 118.5(2)
O2 C1 C2 . . 117.7(2)
C8 C2 C3 . . 119.7(3)
C8 C2 C1 . . 119.8(2)
C3 C2 C1 . . 120.5(2)
C2 C3 C4 . . 120.4(3)
C2 C3 H3A . . 119.8
C4 C3 H3A . . 119.8
C5 C4 C3 . . 119.5(3)
C5 C4 H4A . . 120.3
C3 C4 H4A . . 120.3
C4 C5 C7 . . 120.4(2)
C4 C5 C6 . . 118.9(3)
C7 C5 C6 . . 120.7(2)
O3 C6 O4 . . 124.4(2)
O3 C6 C5 . . 117.4(2)
O4 C6 C5 . . 118.2(3)
C5 C7 C8 . . 119.8(3)
C5 C7 H7A . . 120.1
C8 C7 H7A . . 120.1
C2 C8 C7 . . 120.2(3)
C2 C8 H8A . . 119.9
C7 C8 H8A . . 119.9
C6 O3 Nd . 7_565 123.72(18)
C6 O4 Nd . 2_664 142.90(18)
C9 O5 Nd . 8_765 131.49(18)
C9 O5 Nd . . 93.40(17)
Nd O5 Nd 8_765 . 108.45(7)
C9 O6 Nd . 8_755 151.80(19)
C9 O6 Nd . . 95.95(19)
Nd O6 Nd 8_755 . 111.48(8)
O5 C9 O6 . . 119.8(3)
O5 C9 C10 . . 120.7(2)
O6 C9 C10 . . 119.5(3)
O5 C9 Nd . . 61.71(14)
O6 C9 Nd . . 59.06(15)
C10 C9 Nd . . 169.9(2)
C9 C10 C10 . 5_666 106.5(3)
C9 C10 H10B . . 110.4
C10 C10 H10B 5_666 . 110.4
C9 C10 H10A . . 110.4
C10 C10 H10A 5_666 . 110.4
H10B C10 H10A . . 108.6

loop_
_geom_bond_atom_site_label_1
_geom_bond_atom_site_label_2
_geom_bond_site_symmetry_2
_geom_bond_distance
_geom_bond_publ_flag
Nd O1 . 2.3858(18) yes
Nd O2 5_766 2.3306(18) yes
Nd O3 7_566 2.4042(19) yes
Nd O4 2_665 2.3931(18) yes
Nd O5 . 2.6225(17) yes
Nd O5 8_755 2.521(2) yes
Nd O6 . 2.5639(19) yes
Nd O6 8_765 2.486(3) yes
Nd C9 . 2.973(3) ?
O1 C1 . 1.248(4) ?
O2 C1 . 1.258(3) ?
C1 C2 . 1.503(3) ?
C2 C8 . 1.388(4) ?
C2 C3 . 1.390(4) ?
C3 C4 . 1.396(3) ?
C3 H3A . 0.9300 ?
C4 C5 . 1.388(4) ?
C4 H4A . 0.9300 ?
C5 C7 . 1.389(4) ?
C5 C6 . 1.510(4) ?
C6 O3 . 1.256(4) ?
C6 O4 . 1.261(3) ?
C7 C8 . 1.392(4) ?
C7 H7A . 0.9300 ?
C8 H8A . 0.9300 ?
O5 C9 . 1.254(3) ?
O6 C9 . 1.263(4) ?
C9 C10 . 1.519(4) ?
C10 C10 5_666 1.536(6) ?
C10 H10B . 0.9700 ?
C10 H10A . 0.9700 ?

loop_
_geom_torsion_atom_site_label_1
_geom_torsion_atom_site_label_2
_geom_torsion_atom_site_label_3
_geom_torsion_atom_site_label_4
_geom_torsion_site_symmetry_1
_geom_torsion_site_symmetry_4
_geom_torsion
O2 Nd O1 C1 5_766 . 49.1(3)
O4 Nd O1 C1 2_665 . 164.7(2)
O3 Nd O1 C1 7_566 . -16.2(4)
O6 Nd O1 C1 8_765 . 129.2(3)
O5 Nd O1 C1 8_755 . -56.2(3)
O6 Nd O1 C1 . . -118.2(3)
O5 Nd O1 C1 . . -165.2(3)
C9 Nd O1 C1 . . -142.5(3)
Nd O1 C1 O2 . . -29.7(4)
Nd O1 C1 C2 . . 149.1(2)
Nd O2 C1 O1 5_766 . -94.1(4)
Nd O2 C1 C2 5_766 . 87.0(4)
O1 C1 C2 C8 . . 1.4(4)
O2 C1 C2 C8 . . -179.6(3)
O1 C1 C2 C3 . . -178.4(3)
O2 C1 C2 C3 . . 0.5(4)
C8 C2 C3 C4 . . -0.1(5)
C1 C2 C3 C4 . . 179.7(3)
C2 C3 C4 C5 . . 0.2(5)
C3 C4 C5 C7 . . -0.3(5)
C3 C4 C5 C6 . . -177.8(3)
C4 C5 C6 O3 . . 6.7(5)
C7 C5 C6 O3 . . -170.7(3)
C4 C5 C6 O4 . . -174.3(3)
C7 C5 C6 O4 . . 8.3(5)
C4 C5 C7 C8 . . 0.3(5)
C6 C5 C7 C8 . . 177.7(3)
C3 C2 C8 C7 . . 0.1(5)
C1 C2 C8 C7 . . -179.7(3)
C5 C7 C8 C2 . . -0.2(5)
O4 C6 O3 Nd . 7_565 -28.0(4)
C5 C6 O3 Nd . 7_565 150.9(2)
O3 C6 O4 Nd . 2_664 -37.9(5)
C5 C6 O4 Nd . 2_664 143.2(3)
O2 Nd O5 C9 5_766 . -176.84(17)
O1 Nd O5 C9 . . 113.51(19)
O4 Nd O5 C9 2_665 . -81.60(18)
O3 Nd O5 C9 7_566 . -34.6(2)
O6 Nd O5 C9 8_765 . -161.0(2)
O5 Nd O5 C9 8_755 . 42.3(2)
O6 Nd O5 C9 . . 6.16(17)
O2 Nd O5 Nd 5_766 8_765 -40.83(14)
O1 Nd O5 Nd . 8_765 -110.48(9)
O4 Nd O5 Nd 2_665 8_765 54.40(8)
O3 Nd O5 Nd 7_566 8_765 101.38(11)
O6 Nd O5 Nd 8_765 8_765 -25.03(7)
O5 Nd O5 Nd 8_755 8_765 178.32(4)
O6 Nd O5 Nd . 8_765 142.16(13)
C9 Nd O5 Nd . 8_765 136.0(2)
O2 Nd O6 C9 5_766 . -178.1(3)
O1 Nd O6 C9 . . -76.88(19)
O4 Nd O6 C9 2_665 . 73.22(19)
O3 Nd O6 C9 7_566 . 147.03(19)
O6 Nd O6 C9 8_765 . 6.5(2)
O5 Nd O6 C9 8_755 . -147.2(2)
O5 Nd O6 C9 . . -6.13(17)
O2 Nd O6 Nd 5_766 8_755 -4.8(4)
O1 Nd O6 Nd . 8_755 96.44(10)
O4 Nd O6 Nd 2_665 8_755 -113.46(10)
O3 Nd O6 Nd 7_566 8_755 -39.66(10)
O6 Nd O6 Nd 8_765 8_755 179.77(8)
O5 Nd O6 Nd 8_755 8_755 26.09(7)
O5 Nd O6 Nd . 8_755 167.18(14)
C9 Nd O6 Nd . 8_755 173.3(2)
Nd O5 C9 O6 8_765 . -129.4(3)
Nd O5 C9 O6 . . -11.0(3)
Nd O5 C9 C10 8_765 . 50.3(4)
Nd O5 C9 C10 . . 168.7(3)
Nd O5 C9 Nd 8_765 . -118.4(2)
Nd O6 C9 O5 8_755 . -155.4(3)
Nd O6 C9 O5 . . 11.3(3)
Nd O6 C9 C10 8_755 . 24.8(6)
Nd O6 C9 C10 . . -168.4(2)
Nd O6 C9 Nd 8_755 . -166.7(5)
O2 Nd C9 O5 5_766 . 9.1(5)
O1 Nd C9 O5 . . -64.40(18)
O4 Nd C9 O5 2_665 . 90.85(18)
O3 Nd C9 O5 7_566 . 154.46(16)
O6 Nd C9 O5 8_765 . 17.08(18)
O5 Nd C9 O5 8_755 . -139.4(2)
O6 Nd C9 O5 . . -168.8(3)
O2 Nd C9 O6 5_766 . 178.0(3)
O1 Nd C9 O6 . . 104.45(19)
O4 Nd C9 O6 2_665 . -100.30(19)
O3 Nd C9 O6 7_566 . -36.7(2)
O6 Nd C9 O6 8_765 . -174.1(2)
O5 Nd C9 O6 8_755 . 29.44(19)
O5 Nd C9 O6 . . 168.8(3)
O2 Nd C9 C10 5_766 . -97.4(11)
O1 Nd C9 C10 . . -170.9(11)
O4 Nd C9 C10 2_665 . -15.6(11)
O3 Nd C9 C10 7_566 . 48.0(11)
O6 Nd C9 C10 8_765 . -89.4(11)
O5 Nd C9 C10 8_755 . 114.1(11)
O6 Nd C9 C10 . . 84.7(11)
O5 Nd C9 C10 . . -106.5(11)
O5 C9 C10 C10 . 5_666 98.8(4)
O6 C9 C10 C10 . 5_666 -81.5(4)
Nd C9 C10 C10 . 5_666 -160.3(9)
